data_1546153
loop_
_publ_author_name
'Kachi-Terajima, Chihiro'
'Ishii, Rikako'
'Tojo, Yoshiaki'
'Fukuda, Masato'
'Kitagawa, Yasutaka'
'Asaoka, Mizuki'
'Miyasaka, Hitoshi'

_publ_section_title
;
 Ferromagnetic Exchange Coupling in a Family of MnIII Salen-Type
 Schiff-Base Out-of-Plane Dimers
;
_journal_name_full 'The Journal of Physical Chemistry C'
_journal_paper_doi 10.1021/acs.jpcc.7b03336
_journal_year 2017
_chemical_formula_sum 'C22 H28 Cl Mn N2 O7'
_chemical_formula_weight 522.85
_chemical_name_systematic
; 
 ? 
;
_space_group_IT_number 14
_symmetry_cell_setting monoclinic
_symmetry_space_group_name_Hall '-P 2ybc'
_symmetry_space_group_name_H-M 'P 1 21/c 1'
_atom_sites_solution_hydrogens geom
_atom_sites_solution_primary direct
_atom_sites_solution_secondary difmap
_audit_creation_method SHELXL-97
_cell_angle_alpha 90.00
_cell_angle_beta 90.00
_cell_angle_gamma 90.00
_cell_formula_units_Z 4
_cell_length_a 7.3962(11)
_cell_length_b 15.437(2)
_cell_length_c 19.592(3)
_cell_measurement_reflns_used 3153
_cell_measurement_temperature 93
_cell_measurement_theta_max 28.84
_cell_measurement_theta_min 2.64
_cell_volume 2236.9(6)
_computing_cell_refinement 'Bruker SMART'
_computing_data_collection 'Bruker SMART'
_computing_data_reduction 'Bruker SAINT'
_computing_molecular_graphics 'Bruker SHELXTL'
_computing_publication_material 'Bruker SHELXTL'
_computing_structure_refinement 'SHELXL-97 (Sheldrick, 1997)'
_computing_structure_solution 'SHELXS-97 (Sheldrick, 1990)'
_diffrn_ambient_temperature 93
_diffrn_detector_area_resol_mean 8.333
_diffrn_measured_fraction_theta_full 0.998
_diffrn_measured_fraction_theta_max 0.998
_diffrn_measurement_device_type 'CCD area detector'
_diffrn_measurement_method 'phi and omega scans'
_diffrn_radiation_monochromator graphite
_diffrn_radiation_source 'fine-focus sealed tube'
_diffrn_radiation_type MoK\a
_diffrn_radiation_wavelength 0.71073
_diffrn_reflns_av_R_equivalents 0.0400
_diffrn_reflns_av_sigmaI/netI 0.0515
_diffrn_reflns_limit_h_max 9
_diffrn_reflns_limit_h_min -8
_diffrn_reflns_limit_k_max 20
_diffrn_reflns_limit_k_min -12
_diffrn_reflns_limit_l_max 22
_diffrn_reflns_limit_l_min -25
_diffrn_reflns_number 14132
_diffrn_reflns_theta_full 27.48
_diffrn_reflns_theta_max 27.48
_diffrn_reflns_theta_min 1.68
_diffrn_standards_decay_% 0
_exptl_absorpt_coefficient_mu 0.757
_exptl_absorpt_correction_T_max 0.9213
_exptl_absorpt_correction_T_min 0.8103
_exptl_absorpt_correction_type empirical
_exptl_absorpt_process_details 'SADABS; Sheldrick 1996'
_exptl_crystal_colour brown
_exptl_crystal_density_diffrn 1.553
_exptl_crystal_density_method 'not measured'
_exptl_crystal_description prism
_exptl_crystal_F_000 1088
_exptl_crystal_size_max 0.29
_exptl_crystal_size_mid 0.15
_exptl_crystal_size_min 0.11
_refine_diff_density_max 0.424
_refine_diff_density_min -0.443
_refine_diff_density_rms 0.084
_refine_ls_extinction_method none
_refine_ls_goodness_of_fit_ref 1.073
_refine_ls_hydrogen_treatment mixed
_refine_ls_matrix_type full
_refine_ls_number_parameters 312
_refine_ls_number_reflns 5132
_refine_ls_number_restraints 0
_refine_ls_restrained_S_all 1.073
_refine_ls_R_factor_all 0.0601
_refine_ls_R_factor_gt 0.0456
_refine_ls_shift/su_max 0.000
_refine_ls_shift/su_mean 0.000
_refine_ls_structure_factor_coef Fsqd
_refine_ls_weighting_details 'calc w=1/[\s^2^(Fo^2^)+(0.0350P)^2^+1.6872P] where P=(Fo^2^+2Fc^2^)/3'
_refine_ls_weighting_scheme calc
_refine_ls_wR_factor_gt 0.0919
_refine_ls_wR_factor_ref 0.0972
_reflns_number_gt 4201
_reflns_number_total 5132
_reflns_threshold_expression >2sigma(I)
_cod_data_source_file jp7b03336_si_018.cif
_cod_data_source_block test_0
_cod_depositor_comments
;
The following automatic conversions were performed:

'_symmetry_cell_setting' value 'Monoclinic' changed to 'monoclinic'
according to
/home/data/users/saulius/crontab/automatic-downloads/rss-feeds/ACS/lib/dictionaries/cif_core.dic
dictionary named 'cif_core.dic' version 2.4.2 from 2011-04-26.

Automatic conversion script
Id: cif_fix_values 4973 2017-02-22 13:04:09Z antanas 
;
_cod_original_sg_symbol_H-M P2(1)/c
_cod_database_code 1546153

loop_
_symmetry_equiv_pos_as_xyz
'x, y, z'
'-x, y+1/2, -z+1/2'
'-x, -y, -z'
'x, -y-1/2, z-1/2'

loop_
_atom_site_label
_atom_site_type_symbol
_atom_site_fract_x
_atom_site_fract_y
_atom_site_fract_z
_atom_site_U_iso_or_equiv
_atom_site_adp_type
_atom_site_occupancy
_atom_site_symmetry_multiplicity
_atom_site_calc_flag
_atom_site_refinement_flags
C1 C 0.1462(3) 0.64605(14) -0.02751(12) 0.0087(5) Uani 1 1 d .
C2 C 0.2066(3) 0.68293(15) -0.08877(12) 0.0113(5) Uani 1 1 d .
H2 H 0.2448 0.6466 -0.1252 0.014 Uiso 1 1 calc R
C3 C 0.2110(3) 0.77215(15) -0.09648(13) 0.0120(5) Uani 1 1 d .
H3 H 0.2517 0.7960 -0.1385 0.014 Uiso 1 1 calc R
C4 C 0.1569(3) 0.82825(15) -0.04389(13) 0.0118(5) Uani 1 1 d .
C5 C 0.1510(4) 0.92533(15) -0.05442(14) 0.0187(6) Uani 1 1 d .
H5A H 0.0255 0.9438 -0.0613 0.028 Uiso 1 1 calc R
H5B H 0.2228 0.9407 -0.0947 0.028 Uiso 1 1 calc R
H5C H 0.2008 0.9544 -0.0141 0.028 Uiso 1 1 calc R
C6 C 0.1064(3) 0.79183(15) 0.01768(12) 0.0120(5) Uani 1 1 d .
H6 H 0.0734 0.8288 0.0544 0.014 Uiso 1 1 calc R
C7 C 0.1024(3) 0.70154(15) 0.02751(12) 0.0102(5) Uani 1 1 d .
C8 C 0.0484(3) 0.67038(15) 0.09414(12) 0.0104(5) Uani 1 1 d .
H8 H -0.0012 0.7118 0.1247 0.013 Uiso 1 1 calc R
C9 C -0.0071(3) 0.56754(15) 0.18594(12) 0.0100(5) Uani 1 1 d .
C10 C -0.2059(3) 0.54146(16) 0.17639(13) 0.0129(5) Uani 1 1 d .
H10A H -0.2746 0.5911 0.1591 0.019 Uiso 1 1 calc R
H10B H -0.2563 0.5230 0.2203 0.019 Uiso 1 1 calc R
H10C H -0.2136 0.4936 0.1437 0.019 Uiso 1 1 calc R
C11 C 0.0033(3) 0.64329(15) 0.23655(12) 0.0133(5) Uani 1 1 d .
H11A H 0.1227 0.6705 0.2336 0.020 Uiso 1 1 calc R
H11B H -0.0161 0.6217 0.2830 0.020 Uiso 1 1 calc R
H11C H -0.0901 0.6860 0.2254 0.020 Uiso 1 1 calc R
C12 C 0.1147(3) 0.49018(15) 0.21080(12) 0.0102(5) Uani 1 1 d .
C13 C 0.0174(3) 0.43646(16) 0.26590(12) 0.0140(5) Uani 1 1 d .
H13A H -0.0781 0.4018 0.2446 0.021 Uiso 1 1 calc R
H13B H -0.0360 0.4754 0.2998 0.021 Uiso 1 1 calc R
H13C H 0.1045 0.3980 0.2883 0.021 Uiso 1 1 calc R
C14 C 0.2979(3) 0.52152(15) 0.23847(12) 0.0130(5) Uani 1 1 d .
H14A H 0.3766 0.4715 0.2467 0.019 Uiso 1 1 calc R
H14B H 0.2792 0.5530 0.2813 0.019 Uiso 1 1 calc R
H14C H 0.3548 0.5600 0.2050 0.019 Uiso 1 1 calc R
C15 C 0.2140(3) 0.35711(15) 0.15739(12) 0.0096(5) Uani 1 1 d .
H15 H 0.2159 0.3363 0.2030 0.012 Uiso 1 1 calc R
C16 C 0.2737(3) 0.29812(15) 0.10515(12) 0.0107(5) Uani 1 1 d .
C17 C 0.3045(3) 0.21150(16) 0.12518(13) 0.0130(5) Uani 1 1 d .
H17 H 0.2916 0.1965 0.1720 0.016 Uiso 1 1 calc R
C18 C 0.3526(3) 0.14777(15) 0.07922(13) 0.0126(5) Uani 1 1 d .
C19 C 0.3758(4) 0.05483(15) 0.10205(14) 0.0187(6) Uani 1 1 d .
H19A H 0.4384 0.0535 0.1461 0.028 Uiso 1 1 calc R
H19B H 0.4473 0.0232 0.0681 0.028 Uiso 1 1 calc R
H19C H 0.2568 0.0275 0.1067 0.028 Uiso 1 1 calc R
C20 C 0.3769(3) 0.17266(15) 0.01073(13) 0.0131(5) Uani 1 1 d .
H20 H 0.4114 0.1303 -0.0219 0.016 Uiso 1 1 calc R
C21 C 0.3517(3) 0.25742(15) -0.01014(13) 0.0126(5) Uani 1 1 d .
H21 H 0.3701 0.2723 -0.0567 0.015 Uiso 1 1 calc R
C22 C 0.2994(3) 0.32164(15) 0.03654(12) 0.0098(5) Uani 1 1 d .
Cl1 Cl 0.46739(8) 0.79172(4) 0.18773(3) 0.01235(13) Uani 1 1 d .
Mn1 Mn 0.16170(5) 0.49634(2) 0.059177(18) 0.00792(10) Uani 1 1 d .
N1 N 0.0613(3) 0.59172(12) 0.11597(10) 0.0096(4) Uani 1 1 d .
N2 N 0.1579(3) 0.43588(12) 0.14841(10) 0.0090(4) Uani 1 1 d .
O1 O 0.1217(2) 0.55922(10) -0.02361(8) 0.0095(3) Uani 1 1 d .
O2 O 0.2781(2) 0.40361(10) 0.01401(8) 0.0108(3) Uani 1 1 d .
O3 O 0.4281(2) 0.56308(12) 0.07251(10) 0.0129(4) Uani 1 1 d .
O4 O 0.6617(3) 0.78634(14) 0.18522(11) 0.0316(5) Uani 1 1 d .
O5 O 0.3943(3) 0.71321(12) 0.15934(11) 0.0285(5) Uani 1 1 d .
O6 O 0.4065(4) 0.86329(14) 0.14820(12) 0.0434(6) Uani 1 1 d .
O7 O 0.4080(3) 0.80090(13) 0.25718(10) 0.0280(5) Uani 1 1 d .
H1W H 0.512(5) 0.565(2) 0.0440(18) 0.038(10) Uiso 1 1 d .
H2W H 0.431(4) 0.606(2) 0.0959(17) 0.030(9) Uiso 1 1 d .

loop_
_atom_site_aniso_label
_atom_site_aniso_U_11
_atom_site_aniso_U_22
_atom_site_aniso_U_33
_atom_site_aniso_U_23
_atom_site_aniso_U_13
_atom_site_aniso_U_12
C1 0.0062(11) 0.0106(11) 0.0092(12) 0.0017(9) -0.0025(9) 0.0003(9)
C2 0.0111(12) 0.0143(12) 0.0086(12) -0.0006(9) -0.0008(9) -0.0002(9)
C3 0.0114(12) 0.0127(12) 0.0119(13) 0.0040(9) -0.0042(10) -0.0026(9)
C4 0.0103(12) 0.0126(12) 0.0125(13) 0.0010(9) -0.0035(10) -0.0003(9)
C5 0.0252(15) 0.0126(12) 0.0181(14) 0.0021(10) -0.0017(11) -0.0009(11)
C6 0.0128(12) 0.0131(12) 0.0100(12) -0.0019(9) -0.0026(9) 0.0009(9)
C7 0.0094(12) 0.0123(11) 0.0088(12) 0.0002(9) -0.0009(9) 0.0003(9)
C8 0.0091(12) 0.0132(12) 0.0089(12) -0.0039(9) -0.0021(9) 0.0008(9)
C9 0.0094(11) 0.0143(12) 0.0064(12) -0.0005(9) 0.0011(9) 0.0012(9)
C10 0.0090(12) 0.0192(13) 0.0103(12) 0.0004(10) 0.0013(9) 0.0011(10)
C11 0.0160(13) 0.0159(12) 0.0079(12) -0.0027(9) 0.0009(10) 0.0028(10)
C12 0.0120(12) 0.0134(12) 0.0051(11) -0.0018(9) -0.0005(9) 0.0007(9)
C13 0.0177(13) 0.0177(13) 0.0067(12) 0.0012(9) 0.0046(10) 0.0030(10)
C14 0.0138(12) 0.0178(13) 0.0073(12) -0.0017(9) -0.0033(10) 0.0013(10)
C15 0.0058(11) 0.0159(12) 0.0071(12) 0.0014(9) -0.0010(9) -0.0005(9)
C16 0.0098(12) 0.0138(12) 0.0085(12) 0.0006(9) -0.0013(9) 0.0007(9)
C17 0.0101(12) 0.0176(12) 0.0114(13) 0.0045(10) 0.0001(9) 0.0006(10)
C18 0.0098(12) 0.0132(12) 0.0147(13) 0.0019(9) -0.0019(10) 0.0012(9)
C19 0.0231(14) 0.0139(13) 0.0191(14) 0.0012(10) -0.0010(11) 0.0037(10)
C20 0.0137(12) 0.0126(12) 0.0129(13) -0.0034(9) -0.0004(10) 0.0006(10)
C21 0.0137(13) 0.0156(12) 0.0086(12) 0.0007(9) -0.0004(10) 0.0029(10)
C22 0.0065(11) 0.0120(11) 0.0110(12) 0.0021(9) -0.0017(9) -0.0011(9)
Cl1 0.0151(3) 0.0122(3) 0.0098(3) -0.0019(2) -0.0012(2) -0.0009(2)
Mn1 0.00966(18) 0.00955(18) 0.00456(18) -0.00029(13) 0.00015(13) 0.00100(14)
N1 0.0081(10) 0.0146(10) 0.0060(10) -0.0009(8) -0.0020(8) -0.0003(8)
N2 0.0074(10) 0.0137(10) 0.0060(10) -0.0003(8) -0.0006(8) -0.0003(8)
O1 0.0132(9) 0.0085(8) 0.0066(8) 0.0009(6) -0.0017(7) -0.0023(6)
O2 0.0139(9) 0.0106(8) 0.0078(9) 0.0016(6) 0.0013(7) 0.0017(7)
O3 0.0106(9) 0.0174(10) 0.0108(9) -0.0046(8) 0.0024(7) -0.0016(7)
O4 0.0138(10) 0.0540(14) 0.0271(12) -0.0182(10) -0.0012(9) -0.0034(9)
O5 0.0319(12) 0.0240(10) 0.0296(12) -0.0152(9) 0.0083(9) -0.0158(9)
O6 0.0699(18) 0.0270(12) 0.0334(14) 0.0127(10) 0.0009(12) 0.0209(11)
O7 0.0313(12) 0.0409(12) 0.0120(10) -0.0074(9) 0.0040(9) 0.0018(9)

loop_
_atom_type_symbol
_atom_type_description
_atom_type_scat_dispersion_real
_atom_type_scat_dispersion_imag
_atom_type_scat_source
C C 0.0033 0.0016 'International Tables Vol C Tables 4.2.6.8 and 6.1.1.4'
H H 0.0000 0.0000 'International Tables Vol C Tables 4.2.6.8 and 6.1.1.4'
N N 0.0061 0.0033 'International Tables Vol C Tables 4.2.6.8 and 6.1.1.4'
O O 0.0106 0.0060 'International Tables Vol C Tables 4.2.6.8 and 6.1.1.4'
Cl Cl 0.1484 0.1585 'International Tables Vol C Tables 4.2.6.8 and 6.1.1.4'
Mn Mn 0.3368 0.7283 'International Tables Vol C Tables 4.2.6.8 and 6.1.1.4'

loop_
_geom_angle_atom_site_label_1
_geom_angle_atom_site_label_2
_geom_angle_atom_site_label_3
_geom_angle
_geom_angle_site_symmetry_3
O1 C1 C2 119.5(2) .
O1 C1 C7 121.7(2) .
C2 C1 C7 118.7(2) .
C3 C2 C1 120.3(2) .
C3 C2 H2 119.9 .
C1 C2 H2 119.9 .
C2 C3 C4 121.8(2) .
C2 C3 H3 119.1 .
C4 C3 H3 119.1 .
C6 C4 C3 117.8(2) .
C6 C4 C5 120.9(2) .
C3 C4 C5 121.3(2) .
C4 C5 H5A 109.5 .
C4 C5 H5B 109.5 .
H5A C5 H5B 109.5 .
C4 C5 H5C 109.5 .
H5A C5 H5C 109.5 .
H5B C5 H5C 109.5 .
C4 C6 C7 121.9(2) .
C4 C6 H6 119.1 .
C7 C6 H6 119.1 .
C6 C7 C1 119.4(2) .
C6 C7 C8 117.3(2) .
C1 C7 C8 123.3(2) .
N1 C8 C7 126.2(2) .
N1 C8 H8 116.9 .
C7 C8 H8 116.9 .
N1 C9 C11 112.45(19) .
N1 C9 C10 105.98(18) .
C11 C9 C10 109.0(2) .
N1 C9 C12 106.10(18) .
C11 C9 C12 110.46(19) .
C10 C9 C12 112.76(19) .
C9 C10 H10A 109.5 .
C9 C10 H10B 109.5 .
H10A C10 H10B 109.5 .
C9 C10 H10C 109.5 .
H10A C10 H10C 109.5 .
H10B C10 H10C 109.5 .
C9 C11 H11A 109.5 .
C9 C11 H11B 109.5 .
H11A C11 H11B 109.5 .
C9 C11 H11C 109.5 .
H11A C11 H11C 109.5 .
H11B C11 H11C 109.5 .
N2 C12 C14 105.81(18) .
N2 C12 C13 111.46(19) .
C14 C12 C13 109.52(19) .
N2 C12 C9 106.90(17) .
C14 C12 C9 112.02(19) .
C13 C12 C9 111.00(19) .
C12 C13 H13A 109.5 .
C12 C13 H13B 109.5 .
H13A C13 H13B 109.5 .
C12 C13 H13C 109.5 .
H13A C13 H13C 109.5 .
H13B C13 H13C 109.5 .
C12 C14 H14A 109.5 .
C12 C14 H14B 109.5 .
H14A C14 H14B 109.5 .
C12 C14 H14C 109.5 .
H14A C14 H14C 109.5 .
H14B C14 H14C 109.5 .
N2 C15 C16 126.5(2) .
N2 C15 H15 116.7 .
C16 C15 H15 116.7 .
C22 C16 C17 119.3(2) .
C22 C16 C15 123.9(2) .
C17 C16 C15 116.8(2) .
C18 C17 C16 122.4(2) .
C18 C17 H17 118.8 .
C16 C17 H17 118.8 .
C17 C18 C20 117.4(2) .
C17 C18 C19 120.8(2) .
C20 C18 C19 121.8(2) .
C18 C19 H19A 109.5 .
C18 C19 H19B 109.5 .
H19A C19 H19B 109.5 .
C18 C19 H19C 109.5 .
H19A C19 H19C 109.5 .
H19B C19 H19C 109.5 .
C21 C20 C18 121.5(2) .
C21 C20 H20 119.2 .
C18 C20 H20 119.2 .
C20 C21 C22 120.8(2) .
C20 C21 H21 119.6 .
C22 C21 H21 119.6 .
O2 C22 C21 118.8(2) .
O2 C22 C16 122.6(2) .
C21 C22 C16 118.6(2) .
O6 Cl1 O7 110.00(13) .
O6 Cl1 O5 108.95(14) .
O7 Cl1 O5 109.52(12) .
O6 Cl1 O4 110.01(15) .
O7 Cl1 O4 110.07(12) .
O5 Cl1 O4 108.25(12) .
O2 Mn1 O1 93.31(7) .
O2 Mn1 N2 93.60(8) .
O1 Mn1 N2 169.91(8) .
O2 Mn1 N1 172.90(8) .
O1 Mn1 N1 92.35(8) .
N2 Mn1 N1 81.37(8) .
O2 Mn1 O3 90.13(7) .
O1 Mn1 O3 90.08(7) .
N2 Mn1 O3 97.25(7) .
N1 Mn1 O3 85.57(8) .
O2 Mn1 O1 89.49(6) 3_565
O1 Mn1 O1 78.33(7) 3_565
N2 Mn1 O1 94.38(7) 3_565
N1 Mn1 O1 95.86(7) 3_565
O3 Mn1 O1 168.36(6) 3_565
C8 N1 C9 120.61(19) .
C8 N1 Mn1 122.57(17) .
C9 N1 Mn1 116.78(14) .
C15 N2 C12 118.45(19) .
C15 N2 Mn1 123.83(16) .
C12 N2 Mn1 116.98(14) .
C1 O1 Mn1 121.95(14) .
C1 O1 Mn1 117.36(13) 3_565
Mn1 O1 Mn1 101.67(7) 3_565
C22 O2 Mn1 127.60(15) .
Mn1 O3 H1W 126(2) .
Mn1 O3 H2W 118(2) .
H1W O3 H2W 109(3) .

loop_
_geom_bond_atom_site_label_1
_geom_bond_atom_site_label_2
_geom_bond_distance
_geom_bond_site_symmetry_2
C1 O1 1.355(3) .
C1 C2 1.402(3) .
C1 C7 1.414(3) .
C2 C3 1.386(3) .
C2 H2 0.9500 .
C3 C4 1.404(3) .
C3 H3 0.9500 .
C4 C6 1.382(3) .
C4 C5 1.513(3) .
C5 H5A 0.9800 .
C5 H5B 0.9800 .
C5 H5C 0.9800 .
C6 C7 1.407(3) .
C6 H6 0.9500 .
C7 C8 1.447(3) .
C8 N1 1.291(3) .
C8 H8 0.9500 .
C9 N1 1.508(3) .
C9 C11 1.535(3) .
C9 C10 1.536(3) .
C9 C12 1.573(3) .
C10 H10A 0.9800 .
C10 H10B 0.9800 .
C10 H10C 0.9800 .
C11 H11A 0.9800 .
C11 H11B 0.9800 .
C11 H11C 0.9800 .
C12 N2 1.516(3) .
C12 C14 1.537(3) .
C12 C13 1.540(3) .
C13 H13A 0.9800 .
C13 H13B 0.9800 .
C13 H13C 0.9800 .
C14 H14A 0.9800 .
C14 H14B 0.9800 .
C14 H14C 0.9800 .
C15 N2 1.297(3) .
C15 C16 1.439(3) .
C15 H15 0.9500 .
C16 C22 1.405(3) .
C16 C17 1.412(3) .
C17 C18 1.380(3) .
C17 H17 0.9500 .
C18 C20 1.407(3) .
C18 C19 1.513(3) .
C19 H19A 0.9800 .
C19 H19B 0.9800 .
C19 H19C 0.9800 .
C20 C21 1.383(3) .
C20 H20 0.9500 .
C21 C22 1.403(3) .
C21 H21 0.9500 .
C22 O2 1.349(3) .
Cl1 O6 1.422(2) .
Cl1 O7 1.437(2) .
Cl1 O5 1.4390(18) .
Cl1 O4 1.441(2) .
Mn1 O2 1.8904(16) .
Mn1 O1 1.9132(16) .
Mn1 N2 1.982(2) .
Mn1 N1 1.989(2) .
Mn1 O3 2.2386(18) .
Mn1 O1 2.3698(16) 3_565
O1 Mn1 2.3698(16) 3_565
O3 H1W 0.83(4) .
O3 H2W 0.80(3) .
